data_7030802
loop_
_publ_author_name
'Bhardwaj, Neha'
'Gupta, Akanksha'
'Uma, S.'

_publ_section_title
;
 Evidence of cationic mixing and ordering in the honeycomb layer of
 Li4MSbO6 (M(iii) = Cr, Mn, Al, Ga) (S.G. C2/c) oxides.
;
_journal_issue 31
_journal_name_full 'Dalton transactions (Cambridge, England : 2003)'
_journal_page_first 12050
_journal_page_last 12057
_journal_paper_doi 10.1039/c4dt00887a
_journal_volume 43
_journal_year 2014
_chemical_formula_sum 'Cr0.5 Li2 O3 Sb0.5'
_chemical_formula_weight 147.6
_chemical_name_systematic ' ?'
_space_group_IT_number 15
_symmetry_cell_setting monoclinic
_symmetry_space_group_name_Hall '-C 2yc'
_symmetry_space_group_name_H-M 'C 1 2/c 1'
_audit_creation_date 2013-09-25T12:58
_audit_creation_method 'from EXP file using GSAS2CIF'
_audit_update_record ' 2013-09-25T12:58  Initial CIF as created by GSAS2CIF'
_cell_angle_alpha 90.0
_cell_angle_beta 100.0080(11)
_cell_angle_gamma 90.0
_cell_formula_units_Z 8
_cell_length_a 5.12864(8)
_cell_length_b 8.88640(19)
_cell_length_c 9.83017(21)
_cell_volume 441.194(15)
_computing_structure_refinement GSAS
_pd_block_id 2013-09-25T12:58|NB508CR850_phase1|y||
_pd_phase_name Monoclinic
_refine_ls_goodness_of_fit_all 2.84
_refine_ls_matrix_type full
_refine_ls_number_parameters 28
_refine_ls_number_restraints 0
_refine_ls_shift/su_max 0.10
_refine_ls_shift/su_mean 0.02
_cod_data_source_file c4dt00887a1.cif
_cod_data_source_block NB508CR850_phase_1
_cod_depositor_comments 'Adding full bibliography for 7030801--7030804.cif.'
_cod_original_cell_volume 441.195(15)
_cod_database_code 7030802

loop_
_symmetry_equiv_pos_site_id
_symmetry_equiv_pos_as_xyz
1 +x,+y,+z
2 -x,+y,-z+1/2
-1 -x,-y,-z
-2 +x,-y,+z+1/2
101 +x+1/2,+y+1/2,+z
102 -x+1/2,+y+1/2,-z+1/2
-101 -x+1/2,-y+1/2,-z
-102 +x+1/2,-y+1/2,+z+1/2

loop_
_atom_site_type_symbol
_atom_site_label
_atom_site_fract_x
_atom_site_fract_y
_atom_site_fract_z
_atom_site_occupancy
_atom_site_thermal_displace_type
_atom_site_U_iso_or_equiv
_atom_site_symmetry_multiplicity
Sb Sb1 0.0 0.74958(16) 0.25 0.76 Uiso 0.025 4
Sb Sb3 0.0 0.41418 0.25 0.22 Uiso 0.025 4
Li Li5 0.0 0.41418 0.25 0.17 Uiso 0.025 4
Li Li4 0.0 0.0888(4) 0.25 0.61 Uiso 0.025 4
O O1 0.1260(6) 0.2784(8) 0.1155(9) 1.0 Uiso 0.025 8
O O2 0.1064(7) 0.6021(5) 0.1400(8) 1.0 Uiso 0.025 8
O O3 0.1182(7) 0.8885(6) 0.1337(7) 1.0 Uiso 0.025 8
Li Li1 0.244 0.07682 0.004 1.0 Uiso 0.025 8
Li Li2 0.25 0.25 0.5 1.0 Uiso 0.025 4
Cr Cr2 0.0 0.41481 0.25 0.61 Uiso 0.025 4
Cr Cr1 0.0 0.0888(4) 0.25 0.39 Uiso 0.025 4
Li Li3 0.0 0.74958(16) 0.25 0.24 Uiso 0.025 4

loop_
_atom_type_symbol
_atom_type_number_in_cell
Sb 3.92
Li 16.08
O 24.0
Cr 4.0
